data_2213697
loop_
_publ_author_name
'B. Thimme Gowda'
'Sabine Foro'
'Jozef Ko\<z\'i\<sek'
'Hartmut Fuess '

_publ_section_title
;
 Potassium <i>N</i>-chlorobenzenesulfonamidate monohydrate
;
_journal_coeditor_code BT2364
_journal_issue 6
_journal_name_full 'Acta Crystallographica Section E'
_journal_page_first m1688
_journal_page_last m1688
_journal_paper_doi 10.1107/S1600536807024178
_journal_volume 63
_journal_year 2007
_chemical_formula_iupac 'K+ . C6 H5 Cl N O2 S- .H2 O'
_chemical_formula_moiety 'C6 H7 Cl K N O3 S'
_chemical_formula_sum 'C6 H7 Cl K N O3 S'
_chemical_formula_weight 247.74
_chemical_name_common
;
Potassium N-chlorobenzenesulfonamidate monohydrate
;
_chemical_name_systematic
;
 Potassium N-chlorobenzenesulfonamidate monohydrate
;
_space_group_IT_number 61
_symmetry_cell_setting orthorhombic
_symmetry_space_group_name_Hall '-P 2ac 2ab'
_symmetry_space_group_name_H-M 'P b c a'
_atom_sites_solution_hydrogens geom
_atom_sites_solution_primary direct
_atom_sites_solution_secondary difmap
_audit_creation_method SHELXL-97
_cell_angle_alpha 90.00
_cell_angle_beta 90.00
_cell_angle_gamma 90.00
_cell_formula_units_Z 8
_cell_length_a 10.2140(10)
_cell_length_b 6.8111(4)
_cell_length_c 28.3360(10)
_cell_measurement_reflns_used 25
_cell_measurement_temperature 303(2)
_cell_measurement_theta_max 24.97
_cell_measurement_theta_min 8.68
_cell_volume 1971.3(2)
_computing_cell_refinement
;
CAD-4-PC
;
_computing_data_collection
;
CAD-4-PC (Enraf--Nonius, 1996)
;
_computing_data_reduction 'REDU4 (Stoe & Cie, 1996)'
_computing_molecular_graphics 'PLATON (Spek, 2003)'
_computing_publication_material SHELXL97
_computing_structure_refinement 'SHELXL97 (Sheldrick, 1997)'
_computing_structure_solution 'SHELXS97 (Sheldrick, 1997)'
_diffrn_ambient_temperature 303(2)
_diffrn_measured_fraction_theta_full 1.000
_diffrn_measured_fraction_theta_max 1.000
_diffrn_measurement_device_type 'Enraf--Nonius CAD-4'
_diffrn_measurement_method \w/2\q
_diffrn_radiation_monochromator graphite
_diffrn_radiation_source 'fine-focus sealed tube'
_diffrn_radiation_type CuK\a
_diffrn_radiation_wavelength 1.54180
_diffrn_reflns_av_R_equivalents 0.0349
_diffrn_reflns_av_sigmaI/netI 0.0684
_diffrn_reflns_limit_h_max 12
_diffrn_reflns_limit_h_min 0
_diffrn_reflns_limit_k_max 8
_diffrn_reflns_limit_k_min 0
_diffrn_reflns_limit_l_max 33
_diffrn_reflns_limit_l_min -3
_diffrn_reflns_number 1953
_diffrn_reflns_theta_full 66.93
_diffrn_reflns_theta_max 66.93
_diffrn_reflns_theta_min 3.12
_diffrn_standards_decay_% 4.8
_diffrn_standards_interval_time 120
_diffrn_standards_number 3
_exptl_absorpt_coefficient_mu 9.025
_exptl_absorpt_correction_T_max 0.7981
_exptl_absorpt_correction_T_min 0.3049
_exptl_absorpt_correction_type psi-scan
_exptl_absorpt_process_details
;
(North <i>et al.</i>,  1968)
;
_exptl_crystal_colour colourless
_exptl_crystal_density_diffrn 1.669
_exptl_crystal_density_method 'not measured'
_exptl_crystal_description laminar
_exptl_crystal_F_000 1008
_exptl_crystal_size_max 0.22
_exptl_crystal_size_mid 0.13
_exptl_crystal_size_min 0.03
_refine_diff_density_max 0.271
_refine_diff_density_min -0.379
_refine_ls_extinction_method none
_refine_ls_goodness_of_fit_ref 0.994
_refine_ls_hydrogen_treatment mixed
_refine_ls_matrix_type full
_refine_ls_number_parameters 124
_refine_ls_number_reflns 1756
_refine_ls_number_restraints 2
_refine_ls_restrained_S_all 0.993
_refine_ls_R_factor_all 0.1024
_refine_ls_R_factor_gt 0.0459
_refine_ls_shift/su_max 0.000
_refine_ls_shift/su_mean 0.000
_refine_ls_structure_factor_coef Fsqd
_refine_ls_weighting_details 'calc w=1/[\s^2^(Fo^2^)+(0.0611P)^2^+0.0000P] where P=(Fo^2^+2Fc^2^)/3'
_refine_ls_weighting_scheme calc
_refine_ls_wR_factor_gt 0.1071
_refine_ls_wR_factor_ref 0.1229
_reflns_number_gt 1102
_reflns_number_total 1756
_reflns_threshold_expression I>2\s(I)
_cod_data_source_file bt2364.cif
_cod_data_source_block I
_cod_depositor_comments
;
The following automatic conversions were performed:
'_exptl_absorpt_correction_type' value 'Psi-scan' changed to 'psi-scan'
according to '/home/saulius/struct/CIF-dictionaries/cif_core.dic'
dictionary named 'cif_core.dic' version 2.4.1 from 2010-06-29.

Automatic conversion script
Id: cif_fix_enum 1527 2010-12-29 10:47:43Z saulius 

The following automatic conversions were performed:

'_exptl_absorpt_correction_type' value 'Psi-scan' changed to
'psi-scan' according to
/home/saulius/struct/CIF-dictionaries/cif_core.dic dictionary named
'cif_core.dic' version 2.4.1 from 2010-06-29.

Automatic conversion script
Id: cif_fix_values 1715 2011-07-08 13:25:40Z adriana 
;
_cod_database_code 2213697
_cod_database_fobs_code 2213697

loop_
_symmetry_equiv_pos_as_xyz
'x, y, z'
'-x+1/2, -y, z+1/2'
'x+1/2, -y+1/2, -z'
'-x, y+1/2, -z+1/2'
'-x, -y, -z'
'x-1/2, y, -z-1/2'
'-x-1/2, y-1/2, z'
'x, -y-1/2, z-1/2'

loop_
_atom_site_type_symbol
_atom_site_label
_atom_site_fract_x
_atom_site_fract_y
_atom_site_fract_z
_atom_site_U_iso_or_equiv
_atom_site_adp_type
_atom_site_calc_flag
_atom_site_refinement_flags
_atom_site_occupancy
C C1 0.9541(5) 0.7329(6) 0.35902(15) 0.0416(10) Uani d . 1
C C2 0.8421(5) 0.7230(8) 0.33231(18) 0.0579(14) Uani d . 1
H H2 0.7687 0.6566 0.3434 0.070 Uiso calc R 1
C C3 0.8404(8) 0.8127(10) 0.2891(2) 0.083(2) Uani d . 1
H H3 0.7651 0.8057 0.2707 0.100 Uiso calc R 1
C C4 0.9464(10) 0.9120(9) 0.2723(2) 0.090(2) Uani d . 1
H H4 0.9435 0.9736 0.2430 0.108 Uiso calc R 1
C C5 1.0569(8) 0.9193(9) 0.2992(2) 0.081(2) Uani d . 1
H H5 1.1301 0.9855 0.2879 0.097 Uiso calc R 1
C C6 1.0622(5) 0.8313(8) 0.34244(19) 0.0566(13) Uani d . 1
H H6 1.1381 0.8378 0.3605 0.068 Uiso calc R 1
N N1 1.0836(4) 0.4749(6) 0.41555(14) 0.0477(10) Uani d . 1
O O1 0.9920(3) 0.7666(5) 0.44928(11) 0.0544(9) Uani d . 1
O O2 0.8372(3) 0.5189(5) 0.42122(12) 0.0524(9) Uani d . 1
O O3 0.7965(4) -0.1477(6) 0.52779(12) 0.0558(9) Uani d D 1
H H31O 0.744(4) -0.130(8) 0.5507(12) 0.067 Uiso d D 1
H H32O 0.823(5) -0.260(4) 0.5366(19) 0.067 Uiso d D 1
S S1 0.96138(11) 0.61724(16) 0.41499(4) 0.0386(3) Uani d . 1
Cl Cl1 1.06255(14) 0.2980(2) 0.37111(5) 0.0634(4) Uani d . 1
K K1 0.88083(10) 0.14650(14) 0.46609(4) 0.0455(3) Uani d . 1

loop_
_atom_site_aniso_label
_atom_site_aniso_U_11
_atom_site_aniso_U_22
_atom_site_aniso_U_33
_atom_site_aniso_U_12
_atom_site_aniso_U_13
_atom_site_aniso_U_23
C1 0.049(2) 0.036(2) 0.039(2) 0.004(2) 0.003(2) -0.001(2)
C2 0.068(3) 0.050(3) 0.056(3) 0.004(3) -0.009(3) 0.001(3)
C3 0.115(6) 0.072(4) 0.062(4) 0.026(4) -0.034(4) -0.001(4)
C4 0.170(8) 0.054(4) 0.046(3) 0.026(5) 0.008(5) 0.005(3)
C5 0.128(6) 0.050(3) 0.064(4) -0.001(4) 0.046(4) 0.011(3)
C6 0.063(3) 0.049(3) 0.058(3) -0.007(3) 0.006(3) -0.003(3)
N1 0.049(2) 0.039(2) 0.055(2) 0.0110(18) -0.011(2) -0.013(2)
O1 0.071(2) 0.0441(18) 0.0480(19) 0.0053(18) -0.0023(17) -0.0096(16)
O2 0.0446(17) 0.0498(19) 0.063(2) -0.0084(16) 0.0104(16) 0.0080(18)
O3 0.060(2) 0.049(2) 0.058(2) 0.003(2) 0.0111(17) 0.007(2)
S1 0.0419(6) 0.0346(5) 0.0392(5) 0.0010(5) 0.0016(5) -0.0005(5)
Cl1 0.0751(9) 0.0501(7) 0.0651(8) 0.0151(7) -0.0009(7) -0.0155(7)
K1 0.0518(6) 0.0368(5) 0.0480(5) -0.0006(5) -0.0067(5) 0.0033(5)

loop_
_atom_type_symbol
_atom_type_description
_atom_type_scat_dispersion_real
_atom_type_scat_dispersion_imag
_atom_type_scat_source
C C 0.0181 0.0091 'International Tables Vol C Tables 4.2.6.8 and 6.1.1.4'
H H 0.0000 0.0000 'International Tables Vol C Tables 4.2.6.8 and 6.1.1.4'
N N 0.0311 0.0180 'International Tables Vol C Tables 4.2.6.8 and 6.1.1.4'
O O 0.0492 0.0322 'International Tables Vol C Tables 4.2.6.8 and 6.1.1.4'
S S 0.3331 0.5567 'International Tables Vol C Tables 4.2.6.8 and 6.1.1.4'
Cl Cl 0.3639 0.7018 'International Tables Vol C Tables 4.2.6.8 and 6.1.1.4'
K K 0.3868 1.0657 'International Tables Vol C Tables 4.2.6.8 and 6.1.1.4'

loop_
_geom_angle_atom_site_label_1
_geom_angle_atom_site_label_2
_geom_angle_atom_site_label_3
_geom_angle_site_symmetry_1
_geom_angle_site_symmetry_3
_geom_angle
C2 C1 C6 . . 120.3(5)
C2 C1 S1 . . 120.4(4)
C6 C1 S1 . . 119.2(4)
C3 C2 C1 . . 118.8(6)
C3 C2 H2 . . 120.6
C1 C2 H2 . . 120.6
C4 C3 C2 . . 121.6(6)
C4 C3 H3 . . 119.2
C2 C3 H3 . . 119.2
C5 C4 C3 . . 118.7(6)
C5 C4 H4 . . 120.6
C3 C4 H4 . . 120.6
C4 C5 C6 . . 121.3(6)
C4 C5 H5 . . 119.4
C6 C5 H5 . . 119.4
C5 C6 C1 . . 119.3(6)
C5 C6 H6 . . 120.4
C1 C6 H6 . . 120.4
S1 N1 Cl1 . . 108.5(2)
S1 N1 K1 . . 85.74(16)
Cl1 N1 K1 . . 76.94(14)
S1 O1 K1 . 5_766 146.1(2)
S1 O1 K1 . 1_565 131.57(19)
K1 O1 K1 5_766 1_565 81.38(9)
S1 O2 K1 . 7_765 129.1(2)
S1 O2 K1 . . 109.11(17)
K1 O2 K1 7_765 . 101.73(10)
K1 O3 K1 . 7_755 99.38(11)
K1 O3 K1 . 5_756 73.93(9)
K1 O3 K1 7_755 5_756 131.37(13)
K1 O3 H31O . . 125(4)
K1 O3 H31O 7_755 . 98(4)
K1 O3 H31O 5_756 . 126(4)
K1 O3 H32O . . 137(4)
K1 O3 H32O 7_755 . 87(4)
K1 O3 H32O 5_756 . 71(4)
H31O O3 H32O . . 96(5)
O1 S1 O2 . . 115.8(2)
O1 S1 N1 . . 104.8(2)
O2 S1 N1 . . 114.1(2)
O1 S1 C1 . . 107.4(2)
O2 S1 C1 . . 106.2(2)
N1 S1 C1 . . 108.4(2)
O1 S1 K1 . . 113.93(14)
O2 S1 K1 . . 48.69(14)
N1 S1 K1 . . 68.38(16)
C1 S1 K1 . . 138.02(15)
O1 S1 K1 . 7_765 84.57(15)
O2 S1 K1 . 7_765 33.70(14)
N1 S1 K1 . 7_765 139.20(16)
C1 S1 K1 . 7_765 106.24(16)
K1 S1 K1 . 7_765 71.54(3)
N1 Cl1 K1 . . 73.13(14)
O2 K1 O1 7_755 5_766 148.70(11)
O2 K1 O3 7_755 . 79.05(11)
O1 K1 O3 5_766 . 76.00(11)
O2 K1 O1 7_755 1_545 87.59(10)
O1 K1 O1 5_766 1_545 98.62(9)
O3 K1 O1 . 1_545 65.09(10)
O2 K1 O2 7_755 . 87.02(9)
O1 K1 O2 5_766 . 105.39(11)
O3 K1 O2 . . 149.56(10)
O1 K1 O2 1_545 . 141.75(10)
O2 K1 O3 7_755 7_765 85.65(11)
O1 K1 O3 5_766 7_765 70.61(10)
O3 K1 O3 . 7_765 77.03(8)
O1 K1 O3 1_545 7_765 142.11(10)
O2 K1 O3 . 7_765 75.02(10)
O2 K1 O3 7_755 5_756 147.86(11)
O1 K1 O3 5_766 5_756 59.30(10)
O3 K1 O3 . 5_756 106.07(9)
O1 K1 O3 1_545 5_756 67.38(10)
O2 K1 O3 . 5_756 100.14(10)
O3 K1 O3 7_765 5_756 126.49(7)
O2 K1 N1 7_755 . 121.29(10)
O1 K1 N1 5_766 . 86.46(10)
O3 K1 N1 . . 158.67(10)
O1 K1 N1 1_545 . 106.57(10)
O2 K1 N1 . . 47.22(9)
O3 K1 N1 7_765 . 108.76(10)
O3 K1 N1 5_756 . 53.59(9)
O2 K1 Cl1 7_755 . 99.98(8)
O1 K1 Cl1 5_766 . 111.02(8)
O3 K1 Cl1 . . 150.88(8)
O1 K1 Cl1 1_545 . 85.80(8)
O2 K1 Cl1 . . 58.04(7)
O3 K1 Cl1 7_765 . 132.09(8)
O3 K1 Cl1 5_756 . 59.99(7)
N1 K1 Cl1 . . 29.93(7)
O2 K1 S1 7_755 . 106.50(8)
O1 K1 S1 5_766 . 92.88(8)
O3 K1 S1 . . 163.14(9)
O1 K1 S1 1_545 . 130.12(8)
O2 K1 S1 . . 22.21(6)
O3 K1 S1 7_765 . 87.40(8)
O3 K1 S1 5_756 . 77.96(7)
N1 K1 S1 . . 25.88(6)
Cl1 K1 S1 . . 45.17(3)
O2 K1 K1 7_755 5_756 127.87(8)
O1 K1 K1 5_766 5_756 50.19(7)
O3 K1 K1 . 5_756 59.32(8)
O1 K1 K1 1_545 5_756 48.43(7)
O2 K1 K1 . 5_756 144.19(8)
O3 K1 K1 7_765 5_756 111.22(8)
O3 K1 K1 5_756 5_756 46.75(7)
N1 K1 K1 . 5_756 100.07(7)
Cl1 K1 K1 . 5_756 102.39(5)
S1 K1 K1 . 5_756 122.60(5)
O2 K1 S1 7_755 7_755 17.23(7)
O1 K1 S1 5_766 7_755 140.27(8)
O3 K1 S1 . 7_755 85.24(8)
O1 K1 S1 1_545 7_755 104.75(8)
O2 K1 S1 . 7_755 74.58(7)
O3 K1 S1 7_765 7_755 71.19(8)
O3 K1 S1 5_756 7_755 160.31(7)
N1 K1 S1 . 7_755 116.09(7)
Cl1 K1 S1 . 7_755 102.43(4)
S1 K1 S1 . 7_755 95.94(4)
K1 K1 S1 5_756 7_755 141.23(5)

loop_
_geom_bond_atom_site_label_1
_geom_bond_atom_site_label_2
_geom_bond_site_symmetry_2
_geom_bond_distance
C1 C2 . 1.373(7)
C1 C6 . 1.375(7)
C1 S1 . 1.772(4)
C2 C3 . 1.370(8)
C2 H2 . 0.9300
C3 C4 . 1.362(10)
C3 H3 . 0.9300
C4 C5 . 1.362(9)
C4 H4 . 0.9300
C5 C6 . 1.366(8)
C5 H5 . 0.9300
C6 H6 . 0.9300
N1 S1 . 1.581(4)
N1 Cl1 . 1.756(4)
N1 K1 . 3.368(4)
O1 S1 . 1.441(3)
O1 K1 5_766 2.791(3)
O1 K1 1_565 2.865(3)
O2 S1 . 1.445(3)
O2 K1 7_765 2.708(3)
O2 K1 . 2.872(4)
O3 K1 . 2.795(4)
O3 K1 7_755 2.881(4)
O3 K1 5_756 3.301(4)
O3 H31O . 0.849(10)
O3 H32O . 0.846(10)
S1 K1 . 3.6130(15)
S1 K1 7_765 3.7886(15)
Cl1 K1 . 3.4285(18)
K1 O2 7_755 2.708(3)
K1 O1 5_766 2.791(3)
K1 O1 1_545 2.865(3)
K1 O3 7_765 2.881(4)
K1 O3 5_756 3.301(4)
K1 K1 5_756 3.688(2)
K1 S1 7_755 3.7886(15)

loop_
_geom_hbond_atom_site_label_D
_geom_hbond_atom_site_label_H
_geom_hbond_atom_site_label_A
_geom_hbond_site_symmetry_A
_geom_hbond_distance_DH
_geom_hbond_distance_HA
_geom_hbond_distance_DA
_geom_hbond_angle_DHA
O3 H31O N1 3_456 0.849(10) 2.17(3) 2.948(5) 152(5)
O3 H32O N1 5_756 0.846(10) 2.21(3) 3.007(5) 156(5)

loop_
_geom_torsion_atom_site_label_1
_geom_torsion_atom_site_label_2
_geom_torsion_atom_site_label_3
_geom_torsion_atom_site_label_4
_geom_torsion_site_symmetry_1
_geom_torsion_site_symmetry_4
_geom_torsion
C6 C1 C2 C3 . . 0.0(8)
S1 C1 C2 C3 . . -179.4(4)
C1 C2 C3 C4 . . -0.5(9)
C2 C3 C4 C5 . . 0.8(10)
C3 C4 C5 C6 . . -0.7(10)
C4 C5 C6 C1 . . 0.2(9)
C2 C1 C6 C5 . . 0.1(7)
S1 C1 C6 C5 . . 179.6(4)
K1 O1 S1 O2 5_766 . 94.6(4)
K1 O1 S1 O2 1_565 . -69.3(3)
K1 O1 S1 N1 5_766 . -31.9(4)
K1 O1 S1 N1 1_565 . 164.2(2)
K1 O1 S1 C1 5_766 . -147.0(4)
K1 O1 S1 C1 1_565 . 49.1(3)
K1 O1 S1 K1 5_766 . 40.6(4)
K1 O1 S1 K1 1_565 . -123.28(19)
K1 O1 S1 K1 5_766 7_765 107.7(3)
K1 O1 S1 K1 1_565 7_765 -56.2(2)
K1 O2 S1 O1 7_765 . 23.9(3)
K1 O2 S1 O1 . . -100.1(2)
K1 O2 S1 N1 7_765 . 145.6(2)
K1 O2 S1 N1 . . 21.6(3)
K1 O2 S1 C1 7_765 . -95.2(3)
K1 O2 S1 C1 . . 140.88(18)
K1 O2 S1 K1 7_765 . 123.9(3)
K1 O2 S1 K1 . 7_765 -123.9(3)
Cl1 N1 S1 O1 . . -175.0(2)
K1 N1 S1 O1 . . 110.29(16)
Cl1 N1 S1 O2 . . 57.4(3)
K1 N1 S1 O2 . . -17.3(2)
Cl1 N1 S1 C1 . . -60.6(3)
K1 N1 S1 C1 . . -135.32(17)
Cl1 N1 S1 K1 . . 74.7(2)
Cl1 N1 S1 K1 . 7_765 86.1(3)
K1 N1 S1 K1 . 7_765 11.4(2)
C2 C1 S1 O1 . . -122.0(4)
C6 C1 S1 O1 . . 58.6(4)
C2 C1 S1 O2 . . 2.5(4)
C6 C1 S1 O2 . . -177.0(4)
C2 C1 S1 N1 . . 125.4(4)
C6 C1 S1 N1 . . -54.1(4)
C2 C1 S1 K1 . . 47.6(5)
C6 C1 S1 K1 . . -131.9(3)
C2 C1 S1 K1 . 7_765 -32.7(4)
C6 C1 S1 K1 . 7_765 147.9(4)
S1 N1 Cl1 K1 . . -80.9(2)
K1 O3 K1 O2 7_755 7_755 16.83(11)
K1 O3 K1 O2 5_756 7_755 147.33(11)
K1 O3 K1 O1 7_755 5_766 177.77(13)
K1 O3 K1 O1 5_756 5_766 -51.73(8)
K1 O3 K1 O1 7_755 1_545 -75.61(12)
K1 O3 K1 O1 5_756 1_545 54.89(9)
K1 O3 K1 O2 7_755 . 81.1(2)
K1 O3 K1 O2 5_756 . -148.38(19)
K1 O3 K1 O3 7_755 7_765 104.84(16)
K1 O3 K1 O3 5_756 7_765 -124.66(8)
K1 O3 K1 O3 7_755 5_756 -130.50(13)
K1 O3 K1 O3 5_756 5_756 0.0
K1 O3 K1 N1 7_755 . -146.7(2)
K1 O3 K1 N1 5_756 . -16.2(3)
K1 O3 K1 Cl1 7_755 . -74.04(19)
K1 O3 K1 Cl1 5_756 . 56.46(18)
K1 O3 K1 S1 7_755 . 127.9(3)
K1 O3 K1 S1 5_756 . -101.6(3)
K1 O3 K1 K1 7_755 5_756 -130.50(13)
K1 O3 K1 S1 7_755 7_755 33.07(9)
K1 O3 K1 S1 5_756 7_755 163.57(7)
S1 O2 K1 O2 . 7_755 -151.62(13)
K1 O2 K1 O2 7_765 7_755 69.51(17)
S1 O2 K1 O1 . 5_766 57.6(2)
K1 O2 K1 O1 7_765 5_766 -81.31(12)
S1 O2 K1 O3 . . 146.03(19)
K1 O2 K1 O3 7_765 . 7.2(3)
S1 O2 K1 O1 . 1_545 -69.3(3)
K1 O2 K1 O1 7_765 1_545 151.81(13)
S1 O2 K1 O3 . 7_765 122.1(2)
K1 O2 K1 O3 7_765 7_765 -16.78(11)
S1 O2 K1 O3 . 5_756 -3.2(2)
K1 O2 K1 O3 7_765 5_756 -142.05(10)
S1 O2 K1 N1 . . -12.44(15)
K1 O2 K1 N1 7_765 . -151.31(18)
S1 O2 K1 Cl1 . . -47.91(15)
K1 O2 K1 Cl1 7_765 . 173.22(14)
K1 O2 K1 S1 7_765 . -138.9(3)
S1 O2 K1 K1 . 5_756 16.4(3)
K1 O2 K1 K1 7_765 5_756 -122.42(10)
S1 O2 K1 S1 . 7_755 -163.7(2)
K1 O2 K1 S1 7_765 7_755 57.42(9)
S1 N1 K1 O2 . 7_755 60.56(19)
Cl1 N1 K1 O2 . 7_755 -49.51(17)
S1 N1 K1 O1 . 5_766 -104.06(16)
Cl1 N1 K1 O1 . 5_766 145.87(14)
S1 N1 K1 O3 . . -138.5(3)
Cl1 N1 K1 O3 . . 111.4(3)
S1 N1 K1 O1 . 1_545 158.00(14)
Cl1 N1 K1 O1 . 1_545 47.93(15)
S1 N1 K1 O2 . . 10.75(13)
Cl1 N1 K1 O2 . . -99.32(17)
S1 N1 K1 O3 . 7_765 -35.91(17)
Cl1 N1 K1 O3 . 7_765 -145.98(13)
S1 N1 K1 O3 . 5_756 -157.9(2)
Cl1 N1 K1 O3 . 5_756 92.03(15)
S1 N1 K1 Cl1 . . 110.1(2)
Cl1 N1 K1 S1 . . -110.1(2)
S1 N1 K1 K1 . 5_756 -152.57(13)
Cl1 N1 K1 K1 . 5_756 97.36(12)
S1 N1 K1 S1 . 7_755 41.80(16)
Cl1 N1 K1 S1 . 7_755 -68.27(13)
N1 Cl1 K1 O2 . 7_755 138.71(15)
N1 Cl1 K1 O1 . 5_766 -36.86(15)
N1 Cl1 K1 O3 . . -135.9(2)
N1 Cl1 K1 O1 . 1_545 -134.49(15)
N1 Cl1 K1 O2 . . 58.61(15)
N1 Cl1 K1 O3 . 7_765 45.55(17)
N1 Cl1 K1 O3 . 5_756 -68.25(15)
N1 Cl1 K1 S1 . . 35.31(13)
N1 Cl1 K1 K1 . 5_756 -88.70(13)
N1 Cl1 K1 S1 . 7_755 121.32(13)
O1 S1 K1 O2 . 7_755 133.79(18)
O2 S1 K1 O2 . 7_755 29.67(14)
N1 S1 K1 O2 . 7_755 -129.09(17)
C1 S1 K1 O2 . 7_755 -35.3(3)
K1 S1 K1 O2 7_765 7_755 58.70(9)
O1 S1 K1 O1 . 5_766 -21.3(2)
O2 S1 K1 O1 . 5_766 -125.4(2)
N1 S1 K1 O1 . 5_766 75.80(17)
C1 S1 K1 O1 . 5_766 169.6(2)
K1 S1 K1 O1 7_765 5_766 -96.41(7)
O1 S1 K1 O3 . . 26.7(3)
O2 S1 K1 O3 . . -77.4(4)
N1 S1 K1 O3 . . 123.8(3)
C1 S1 K1 O3 . . -142.4(4)
K1 S1 K1 O3 7_765 . -48.4(3)
O1 S1 K1 O1 . 1_545 -125.1(2)
O2 S1 K1 O1 . 1_545 130.8(2)
N1 S1 K1 O1 . 1_545 -28.01(18)
C1 S1 K1 O1 . 1_545 65.8(3)
K1 S1 K1 O1 7_765 1_545 159.78(10)
O1 S1 K1 O2 . . 104.1(3)
N1 S1 K1 O2 . . -158.8(2)
C1 S1 K1 O2 . . -65.0(3)
K1 S1 K1 O2 7_765 . 29.03(19)
O1 S1 K1 O3 . 7_765 49.11(18)
O2 S1 K1 O3 . 7_765 -55.0(2)
N1 S1 K1 O3 . 7_765 146.23(17)
C1 S1 K1 O3 . 7_765 -120.0(2)
K1 S1 K1 O3 7_765 7_765 -25.98(7)
O1 S1 K1 O3 . 5_756 -79.09(17)
O2 S1 K1 O3 . 5_756 176.8(2)
N1 S1 K1 O3 . 5_756 18.03(16)
C1 S1 K1 O3 . 5_756 111.8(2)
K1 S1 K1 O3 7_765 5_756 -154.17(7)
O1 S1 K1 N1 . . -97.1(2)
O2 S1 K1 N1 . . 158.8(2)
C1 S1 K1 N1 . . 93.8(3)
K1 S1 K1 N1 7_765 . -172.21(16)
O1 S1 K1 Cl1 . . -138.48(17)
O2 S1 K1 Cl1 . . 117.4(2)
N1 S1 K1 Cl1 . . -41.36(15)
C1 S1 K1 Cl1 . . 52.4(2)
K1 S1 K1 Cl1 7_765 . 146.43(5)
O1 S1 K1 K1 . 5_756 -64.54(17)
O2 S1 K1 K1 . 5_756 -168.7(2)
N1 S1 K1 K1 . 5_756 32.58(16)
C1 S1 K1 K1 . 5_756 126.4(2)
K1 S1 K1 K1 7_765 5_756 -139.63(4)
O1 S1 K1 S1 . 7_755 119.89(16)
O2 S1 K1 S1 . 7_755 15.8(2)
N1 S1 K1 S1 . 7_755 -142.99(15)
C1 S1 K1 S1 . 7_755 -49.2(2)
K1 S1 K1 S1 7_765 7_755 44.80(4)
